data_7715236
loop_
_publ_author_name
'Jiao, Yushu'
'Sanz, Sergio'
'Kol&#xe1;&#x10d;n&#xe1;, Lucie'
'van Leusen, Jan'
'Izarova, Natalya V.'
'Sarwar, Sidra'
'Ludv&#xed;k, Ji&#x159;&#xed;'
'K&#xf6;gerler, Paul'

_publ_section_title
;
 Coordination-triggered redox activity of early and late lanthanide
 calix[4]arene complexes.
;
_journal_issue 11
_journal_name_full 'Dalton transactions (Cambridge, England : 2003)'
_journal_page_first 4930
_journal_page_last 4936
_journal_paper_doi 10.1039/d3dt03828a
_journal_volume 53
_journal_year 2024
_chemical_formula_sum 'C83 H144 Cl2 Er Mo5 N3 O22'
_chemical_formula_weight 2253.86
_chemical_name_systematic (N(nBu)4)2[ErIIIL{Mo5O13(OMe)4(NO)}]
_space_group_crystal_system monoclinic
_space_group_IT_number 15
_space_group_name_Hall '-C 2yc'
_space_group_name_H-M_alt 'C 1 2/c 1'
_atom_sites_solution_hydrogens geom
_audit_creation_method SHELXL-2018/3
_audit_update_record
;
2023-10-05 deposited with the CCDC.	2024-02-23 downloaded from the CCDC.
;
_cell_angle_alpha 90
_cell_angle_beta 103.25(3)
_cell_angle_gamma 90
_cell_formula_units_Z 8
_cell_length_a 66.701(13)
_cell_length_b 12.581(3)
_cell_length_c 23.523(5)
_cell_measurement_reflns_used 13635
_cell_measurement_temperature 100(2)
_cell_measurement_theta_max 24.36
_cell_measurement_theta_min 1.81
_cell_volume 19214(8)
_computing_cell_refinement
;
X-Area Recipe 1.36.0.0 (STOE, 2020)
;
_computing_data_collection
;
X-Area Pilatus3_SV 1.31.170.0 (STOE, 2020)
;
_computing_data_reduction
;
X-Area Integrate 1.78.3.0 (STOE, 2020)
X-Area LANA 1.83.8.0 (STOE, 2020)
;
_computing_molecular_graphics 'Diamond 4'
_computing_publication_material
;
STOE & Cie GmbH, X-Area, software package for collecting single-crystal or
multi-domain crystal data on STOE area-detector diffractometers, for image 
processing, for the correction and scaling of reflection intensities and 
for outlier rejection, version 1.90, Darmstadt 2020
;
_computing_structure_refinement 'SHELXL-2018/3 (Sheldrick, 2018)'
_computing_structure_solution 'SHELXT 2018/2 (Sheldrick, 2018)'
_diffrn_ambient_temperature 100(2)
_diffrn_detector_area_resol_mean 5.81
_diffrn_measured_fraction_theta_full 0.997
_diffrn_measured_fraction_theta_max 0.997
_diffrn_measurement_device_type 'STOE STADIVARI'
_diffrn_measurement_method 'rotation method, \w scans'
_diffrn_radiation_type MoK\a
_diffrn_radiation_wavelength 0.71073
_diffrn_reflns_av_R_equivalents 0.0802
_diffrn_reflns_av_unetI/netI 0.0705
_diffrn_reflns_Laue_measured_fraction_full 0.997
_diffrn_reflns_Laue_measured_fraction_max 0.997
_diffrn_reflns_limit_h_max 79
_diffrn_reflns_limit_h_min -79
_diffrn_reflns_limit_k_max 14
_diffrn_reflns_limit_k_min -14
_diffrn_reflns_limit_l_max 27
_diffrn_reflns_limit_l_min -28
_diffrn_reflns_number 85513
_diffrn_reflns_point_group_measured_fraction_full 0.997
_diffrn_reflns_point_group_measured_fraction_max 0.997
_diffrn_reflns_theta_full 25.027
_diffrn_reflns_theta_max 25.027
_diffrn_reflns_theta_min 2.164
_diffrn_source 'Genix Mo'
_exptl_absorpt_coefficient_mu 1.619
_exptl_absorpt_correction_T_max 0.8846
_exptl_absorpt_correction_T_min 0.6180
_exptl_absorpt_correction_type integration
_exptl_absorpt_process_details
;
STOE X-Red32, absorption correction by Gaussian 
integration.
Afterwards scaling of reflection intensities was 
performed within STOE LANA.
;
_exptl_crystal_colour brown
_exptl_crystal_density_diffrn 1.558
_exptl_crystal_density_method 'not measured'
_exptl_crystal_description plate
_exptl_crystal_F_000 9208
_exptl_crystal_size_max 0.330
_exptl_crystal_size_mid 0.200
_exptl_crystal_size_min 0.070
_refine_diff_density_max 2.285
_refine_diff_density_min -2.955
_refine_diff_density_rms 0.180
_refine_ls_extinction_method none
_refine_ls_goodness_of_fit_ref 1.005
_refine_ls_hydrogen_treatment constr
_refine_ls_matrix_type full
_refine_ls_number_parameters 1052
_refine_ls_number_reflns 16897
_refine_ls_number_restraints 48
_refine_ls_restrained_S_all 1.005
_refine_ls_R_factor_all 0.0898
_refine_ls_R_factor_gt 0.0660
_refine_ls_shift/su_max 0.002
_refine_ls_shift/su_mean 0.000
_refine_ls_structure_factor_coef Fsqd
_refine_ls_weighting_details 'w=1/[\s^2^(Fo^2^)+(0.1190P)^2^] where P=(Fo^2^+2Fc^2^)/3'
_refine_ls_weighting_scheme calc
_refine_ls_wR_factor_gt 0.1692
_refine_ls_wR_factor_ref 0.1833
_reflns_Friedel_coverage 0.000
_reflns_number_gt 11966
_reflns_number_total 16897
_reflns_threshold_expression 'I > 2\s(I)'
_cod_data_source_file d3dt03828a2.cif
_cod_data_source_block ermo_a
_cod_depositor_comments 'Adding full bibliography for 7715231--7715236.cif.'
_cod_original_cell_volume 19213(7)
_cod_original_sg_symbol_H-M 'C 2/c'
_cod_database_code 7715236
_shelx_shelxl_version_number 2018/3
_shelx_space_group_comment
;
The symmetry employed for this shelxl refinement is uniquely defined
by the following loop, which should always be used as a source of
symmetry information in preference to the above space-group names.
They are only intended as comments.
;
_shelx_estimated_absorpt_t_min 0.617
_shelx_estimated_absorpt_t_max 0.895

loop_
_space_group_symop_operation_xyz
'x, y, z'
'-x, y, -z+1/2'
'x+1/2, y+1/2, z'
'-x+1/2, y+1/2, -z+1/2'
'-x, -y, -z'
'x, -y, z-1/2'
'-x+1/2, -y+1/2, -z'
'x+1/2, -y+1/2, z-1/2'

loop_
_atom_site_label
_atom_site_type_symbol
_atom_site_fract_x
_atom_site_fract_y
_atom_site_fract_z
_atom_site_U_iso_or_equiv
_atom_site_adp_type
_atom_site_occupancy
_atom_site_site_symmetry_order
_atom_site_calc_flag
_atom_site_refinement_flags_posn
_atom_site_refinement_flags_adp
_atom_site_refinement_flags_occupancy
_atom_site_disorder_assembly
_atom_site_disorder_group
Er1 Er 0.37299(2) 0.26584(3) 0.41449(2) 0.02645(12) Uani 1 1 d . . . . .
Mo1 Mo 0.28628(2) 0.22583(6) 0.38707(3) 0.0400(2) Uani 1 1 d . . . . .
Mo2 Mo 0.32803(2) 0.30218(6) 0.49298(3) 0.03368(18) Uani 1 1 d . . . . .
Mo3 Mo 0.32902(2) 0.07192(5) 0.43350(3) 0.03567(19) Uani 1 1 d . . . . .
Mo4 Mo 0.32226(2) 0.18204(5) 0.30658(3) 0.03361(18) Uani 1 1 d . . . . .
Mo5 Mo 0.32104(2) 0.41466(5) 0.36666(3) 0.03178(18) Uani 1 1 d . . . . .
O1C O 0.31850(8) 0.2380(4) 0.3985(2) 0.0318(12) Uani 1 1 d . . . . .
O1M O 0.24082(9) 0.2126(5) 0.3687(3) 0.0592(17) Uani 1 1 d . . . . .
N1M N 0.25940(10) 0.2182(6) 0.3764(3) 0.0428(17) Uani 1 1 d . . . . .
O2T O 0.32694(8) 0.3462(5) 0.5603(2) 0.0456(14) Uani 1 1 d . . . . .
O3T O 0.32885(9) -0.0541(4) 0.4586(2) 0.0470(15) Uani 1 1 d . . . . .
O4T O 0.31717(9) 0.1358(5) 0.2368(2) 0.0470(15) Uani 1 1 d . . . . .
O5T O 0.31530(8) 0.5399(4) 0.3409(2) 0.0424(14) Uani 1 1 d . . . . .
O23 O 0.32657(8) 0.1523(4) 0.5011(2) 0.0398(13) Uani 1 1 d . . . . .
O25 O 0.31973(8) 0.4263(4) 0.4463(2) 0.0359(12) Uani 1 1 d . . . . .
O34 O 0.32159(8) 0.0550(4) 0.3507(2) 0.0358(12) Uani 1 1 d . . . . .
O45 O 0.31564(8) 0.3300(4) 0.2970(2) 0.0342(12) Uani 1 1 d . . . . .
O2E1 O 0.35401(7) 0.3062(4) 0.4893(2) 0.0299(11) Uani 1 1 d . . . . .
O3E1 O 0.35468(8) 0.1053(4) 0.4370(2) 0.0351(12) Uani 1 1 d . . . . .
O4E1 O 0.34880(7) 0.2003(4) 0.3282(2) 0.0306(12) Uani 1 1 d . . . . .
O5E1 O 0.34778(7) 0.4028(4) 0.3816(2) 0.0310(12) Uani 1 1 d . . . . .
O12M O 0.29324(8) 0.2802(4) 0.4694(2) 0.0431(14) Uani 1 1 d . . . . .
O13M O 0.29402(8) 0.0804(4) 0.4182(2) 0.0417(14) Uani 1 1 d . . . . .
O14M O 0.28844(8) 0.1782(4) 0.3076(2) 0.0405(13) Uani 1 1 d . . . . .
O15M O 0.28762(7) 0.3767(4) 0.3598(2) 0.0382(13) Uani 1 1 d . . . . .
C12M C 0.28000(13) 0.3434(8) 0.4943(4) 0.055(2) Uani 1 1 d . . . . .
H12A H 0.286743 0.360097 0.534846 0.082 Uiso 1 1 calc R U . . .
H12B H 0.276866 0.409524 0.471978 0.082 Uiso 1 1 calc R U . . .
H12C H 0.267196 0.304494 0.493278 0.082 Uiso 1 1 calc R U . . .
C13M C 0.28159(18) 0.0067(9) 0.4321(7) 0.103(5) Uani 1 1 d . . . . .
H13A H 0.289588 -0.057177 0.446326 0.155 Uiso 1 1 calc R U . . .
H13B H 0.275213 0.034254 0.462738 0.155 Uiso 1 1 calc R U . . .
H13C H 0.270836 -0.011125 0.397495 0.155 Uiso 1 1 calc R U . . .
C14M C 0.27353(14) 0.1504(12) 0.2595(5) 0.097(5) Uani 1 1 d . . . . .
H14A H 0.280006 0.130859 0.227579 0.146 Uiso 1 1 calc R U . . .
H14B H 0.265686 0.089743 0.269096 0.146 Uiso 1 1 calc R U . . .
H14C H 0.264222 0.210688 0.247453 0.146 Uiso 1 1 calc R U . . .
C15M C 0.27208(14) 0.4375(8) 0.3247(5) 0.070(3) Uani 1 1 d . . . . .
H15A H 0.277456 0.508255 0.319025 0.106 Uiso 1 1 calc R U . . .
H15B H 0.267350 0.402655 0.286752 0.106 Uiso 1 1 calc R U . . .
H15C H 0.260526 0.444372 0.343767 0.106 Uiso 1 1 calc R U . . .
O1 O 0.39339(7) 0.3899(4) 0.45124(19) 0.0258(11) Uani 1 1 d . . . . .
O2 O 0.39285(7) 0.1787(4) 0.50665(19) 0.0265(11) Uani 1 1 d . . . . .
O3 O 0.39409(7) 0.1642(4) 0.38724(19) 0.0264(11) Uani 1 1 d . . . . .
O4 O 0.37896(7) 0.3586(4) 0.32332(19) 0.0285(11) Uani 1 1 d . . . . .
C2M C 0.38383(12) 0.1361(6) 0.5521(3) 0.0376(19) Uani 1 1 d . . . . .
H2MA H 0.368828 0.144226 0.540841 0.056 Uiso 1 1 calc R U . . .
H2MB H 0.387302 0.060501 0.557685 0.056 Uiso 1 1 calc R U . . .
H2MC H 0.389237 0.174510 0.588641 0.056 Uiso 1 1 calc R U . . .
C4M C 0.36387(11) 0.3985(6) 0.2747(3) 0.0314(17) Uani 1 1 d . . . . .
H4MA H 0.350121 0.390474 0.282449 0.047 Uiso 1 1 calc R U . . .
H4MB H 0.366549 0.473875 0.268982 0.047 Uiso 1 1 calc R U . . .
H4MC H 0.364598 0.358557 0.239507 0.047 Uiso 1 1 calc R U . . .
C101 C 0.40946(10) 0.4523(6) 0.4697(3) 0.0242(15) Uani 1 1 d . . . . .
C102 C 0.41508(11) 0.5314(6) 0.4337(3) 0.0265(16) Uani 1 1 d . . . . .
C103 C 0.43193(11) 0.5937(5) 0.4543(3) 0.0267(16) Uani 1 1 d . . . . .
H10G H 0.434810 0.649002 0.429859 0.032 Uiso 1 1 calc R U . . .
C104 C 0.44512(11) 0.5812(5) 0.5089(3) 0.0257(16) Uani 1 1 d . . . . .
C105 C 0.43925(11) 0.5042(6) 0.5444(3) 0.0280(16) Uani 1 1 d . . . . .
H10H H 0.447509 0.494690 0.582696 0.034 Uiso 1 1 calc R U . . .
C106 C 0.42183(11) 0.4402(5) 0.5265(3) 0.0251(16) Uani 1 1 d . . . . .
C107 C 0.46524(11) 0.6456(6) 0.5256(3) 0.0315(17) Uani 1 1 d . . . . .
C108 C 0.47737(12) 0.6233(7) 0.5876(3) 0.043(2) Uani 1 1 d . . . . .
H10A H 0.469004 0.642321 0.615343 0.065 Uiso 1 1 calc R U . . .
H10B H 0.480870 0.547583 0.591612 0.065 Uiso 1 1 calc R U . . .
H10C H 0.490047 0.665601 0.595850 0.065 Uiso 1 1 calc R U . . .
C109 C 0.46082(13) 0.7655(6) 0.5192(3) 0.038(2) Uani 1 1 d . . . . .
H10D H 0.453019 0.780670 0.479412 0.057 Uiso 1 1 calc R U . . .
H10E H 0.452769 0.787447 0.547184 0.057 Uiso 1 1 calc R U . . .
H10F H 0.473863 0.804668 0.526922 0.057 Uiso 1 1 calc R U . . .
C110 C 0.47870(12) 0.6152(7) 0.4836(3) 0.042(2) Uani 1 1 d . . . . .
H11A H 0.471165 0.628981 0.443324 0.063 Uiso 1 1 calc R U . . .
H11B H 0.491367 0.657532 0.492315 0.063 Uiso 1 1 calc R U . . .
H11C H 0.482190 0.539514 0.488077 0.063 Uiso 1 1 calc R U . . .
C201 C 0.41437(11) 0.1688(6) 0.5209(3) 0.0261(16) Uani 1 1 d . . . . .
C202 C 0.42546(11) 0.2471(5) 0.5544(3) 0.0228(15) Uani 1 1 d . . . . .
C203 C 0.44672(11) 0.2289(5) 0.5765(3) 0.0266(16) Uani 1 1 d . . . . .
H20G H 0.454713 0.282083 0.600050 0.032 Uiso 1 1 calc R U . . .
C204 C 0.45630(10) 0.1363(5) 0.5652(3) 0.0243(15) Uani 1 1 d . . . . .
C205 C 0.44432(11) 0.0628(5) 0.5278(3) 0.0259(16) Uani 1 1 d . . . . .
H20H H 0.450722 0.000284 0.517797 0.031 Uiso 1 1 calc R U . . .
C206 C 0.42333(11) 0.0775(6) 0.5045(3) 0.0275(16) Uani 1 1 d . . . . .
C207 C 0.47868(11) 0.1110(6) 0.5937(3) 0.0302(17) Uani 1 1 d . . . . .
C208 C 0.47957(12) 0.0118(6) 0.6322(3) 0.040(2) Uani 1 1 d . . . . .
H20D H 0.493954 -0.004587 0.650547 0.060 Uiso 1 1 calc R U . . .
H20E H 0.471954 0.025197 0.662472 0.060 Uiso 1 1 calc R U . . .
H20F H 0.473362 -0.048434 0.608044 0.060 Uiso 1 1 calc R U . . .
C209 C 0.49082(12) 0.0921(7) 0.5470(3) 0.040(2) Uani 1 1 d . . . . .
H20A H 0.505178 0.075970 0.565850 0.060 Uiso 1 1 calc R U . . .
H20B H 0.484794 0.032223 0.522345 0.060 Uiso 1 1 calc R U . . .
H20C H 0.490288 0.156107 0.522971 0.060 Uiso 1 1 calc R U . . .
C210 C 0.48933(12) 0.2036(7) 0.6324(3) 0.042(2) Uani 1 1 d . . . . .
H21A H 0.503652 0.184332 0.649939 0.063 Uiso 1 1 calc R U . . .
H21B H 0.489038 0.267558 0.608502 0.063 Uiso 1 1 calc R U . . .
H21C H 0.482045 0.217439 0.663436 0.063 Uiso 1 1 calc R U . . .
C301 C 0.40451(10) 0.0916(5) 0.3655(3) 0.0252(16) Uani 1 1 d . . . . .
C302 C 0.41391(11) 0.0064(6) 0.3998(3) 0.0274(16) Uani 1 1 d . . . . .
C303 C 0.42504(11) -0.0672(6) 0.3758(3) 0.0278(16) Uani 1 1 d . . . . .
H30G H 0.431810 -0.123072 0.399867 0.033 Uiso 1 1 calc R U . . .
C304 C 0.42676(11) -0.0631(6) 0.3182(3) 0.0280(16) Uani 1 1 d . . . . .
C305 C 0.41651(11) 0.0195(6) 0.2839(3) 0.0277(16) Uani 1 1 d . . . . .
H30H H 0.417160 0.023466 0.244040 0.033 Uiso 1 1 calc R U . . .
C306 C 0.40542(11) 0.0960(6) 0.3060(3) 0.0261(16) Uani 1 1 d . . . . .
C307 C 0.43912(12) -0.1419(6) 0.2898(3) 0.0365(19) Uani 1 1 d . . . . .
C308 C 0.44989(14) -0.2261(6) 0.3325(3) 0.041(2) Uani 1 1 d . . . . .
H30A H 0.439606 -0.266328 0.347491 0.061 Uiso 1 1 calc R U . . .
H30B H 0.457494 -0.274529 0.312516 0.061 Uiso 1 1 calc R U . . .
H30C H 0.459487 -0.191655 0.365131 0.061 Uiso 1 1 calc R U . . .
C309 C 0.45577(14) -0.0813(7) 0.2677(4) 0.057(3) Uani 1 1 d . . . . .
H30D H 0.449297 -0.026285 0.240043 0.086 Uiso 1 1 calc R U . . .
H30E H 0.465325 -0.047967 0.300827 0.086 Uiso 1 1 calc R U . . .
H30F H 0.463333 -0.130840 0.248211 0.086 Uiso 1 1 calc R U . . .
C310 C 0.42460(16) -0.1983(8) 0.2374(4) 0.071(3) Uani 1 1 d . . . . .
H31A H 0.417569 -0.144856 0.209550 0.106 Uiso 1 1 calc R U . . .
H31B H 0.432713 -0.245189 0.218092 0.106 Uiso 1 1 calc R U . . .
H31C H 0.414373 -0.240337 0.251553 0.106 Uiso 1 1 calc R U . . .
C401 C 0.39842(11) 0.3693(6) 0.3131(3) 0.0266(16) Uani 1 1 d . . . . .
C402 C 0.40623(11) 0.2904(5) 0.2832(3) 0.0237(15) Uani 1 1 d . . . . .
C403 C 0.42518(11) 0.3059(6) 0.2701(3) 0.0279(16) Uani 1 1 d . . . . .
H40G H 0.430447 0.251769 0.249384 0.034 Uiso 1 1 calc R U . . .
C404 C 0.43691(11) 0.3974(6) 0.2857(3) 0.0268(16) Uani 1 1 d . . . . .
C405 C 0.42879(11) 0.4716(6) 0.3177(3) 0.0275(16) Uani 1 1 d . . . . .
H40H H 0.436586 0.534087 0.330041 0.033 Uiso 1 1 calc R U . . .
C406 C 0.41003(11) 0.4606(6) 0.3328(3) 0.0268(16) Uani 1 1 d . . . . .
C407 C 0.45688(11) 0.4185(6) 0.2666(3) 0.0292(17) Uani 1 1 d . . . . .
C408 C 0.46597(12) 0.3173(6) 0.2444(3) 0.0374(19) Uani 1 1 d . . . . .
H40A H 0.478735 0.335615 0.232735 0.056 Uiso 1 1 calc R U . . .
H40B H 0.468903 0.264205 0.275677 0.056 Uiso 1 1 calc R U . . .
H40C H 0.456010 0.288236 0.210757 0.056 Uiso 1 1 calc R U . . .
C409 C 0.47328(11) 0.4654(6) 0.3168(3) 0.0355(18) Uani 1 1 d . . . . .
H40D H 0.485962 0.478282 0.303568 0.053 Uiso 1 1 calc R U . . .
H40E H 0.468264 0.532638 0.329448 0.053 Uiso 1 1 calc R U . . .
H40F H 0.476089 0.415359 0.349626 0.053 Uiso 1 1 calc R U . . .
C410 C 0.45251(12) 0.4995(6) 0.2169(3) 0.0374(19) Uani 1 1 d . . . . .
H41A H 0.465218 0.513922 0.204036 0.056 Uiso 1 1 calc R U . . .
H41B H 0.442088 0.470912 0.184163 0.056 Uiso 1 1 calc R U . . .
H41C H 0.447433 0.565527 0.230651 0.056 Uiso 1 1 calc R U . . .
C1C2 C 0.41666(11) 0.3548(5) 0.5658(3) 0.0250(15) Uani 1 1 d . . . . .
H1CA H 0.401512 0.349024 0.559528 0.030 Uiso 1 1 calc R U . . .
H1CB H 0.422252 0.375151 0.607061 0.030 Uiso 1 1 calc R U . . .
C2C3 C 0.41142(11) -0.0038(6) 0.4626(3) 0.0275(16) Uani 1 1 d . . . . .
H2CA H 0.396626 0.002792 0.462547 0.033 Uiso 1 1 calc R U . . .
H2CB H 0.415948 -0.075734 0.477241 0.033 Uiso 1 1 calc R U . . .
C3C4 C 0.39464(11) 0.1855(5) 0.2679(3) 0.0262(16) Uani 1 1 d . . . . .
H3CA H 0.380436 0.193038 0.273450 0.031 Uiso 1 1 calc R U . . .
H3CB H 0.393779 0.168239 0.226369 0.031 Uiso 1 1 calc R U . . .
C4C1 C 0.40241(11) 0.5414(6) 0.3709(3) 0.0278(16) Uani 1 1 d . . . . .
H4CA H 0.387676 0.528663 0.369649 0.033 Uiso 1 1 calc R U . . .
H4CB H 0.403834 0.614033 0.356082 0.033 Uiso 1 1 calc R U . . .
N1 N 0.36497(9) 0.6695(5) 0.5224(2) 0.0296(14) Uani 1 1 d . . . . .
C111 C 0.36692(13) 0.5543(6) 0.5409(4) 0.049(2) Uani 1 1 d . . . . .
H11D H 0.381234 0.530578 0.543171 0.059 Uiso 1 1 calc R U . . .
H11E H 0.357724 0.510974 0.510654 0.059 Uiso 1 1 calc R U . . .
C112 C 0.36158(18) 0.5333(10) 0.5998(5) 0.082(3) Uani 1 1 d . U . . .
H11F H 0.364673 0.598922 0.623430 0.098 Uiso 1 1 calc R U . . .
H11G H 0.346519 0.521815 0.592372 0.098 Uiso 1 1 calc R U . . .
C113 C 0.3720(2) 0.4419(11) 0.6366(6) 0.101(4) Uani 1 1 d . U . . .
H11H H 0.363726 0.420801 0.664808 0.121 Uiso 1 1 calc R U . . .
H11I H 0.372881 0.380112 0.611288 0.121 Uiso 1 1 calc R U . . .
C114 C 0.39138(19) 0.4716(10) 0.6662(5) 0.094(4) Uani 1 1 d . U . . .
H11J H 0.398050 0.411976 0.690010 0.141 Uiso 1 1 calc R U . . .
H11K H 0.399541 0.491699 0.638123 0.141 Uiso 1 1 calc R U . . .
H11L H 0.390406 0.532301 0.691528 0.141 Uiso 1 1 calc R U . . .
C121 C 0.34496(11) 0.7180(6) 0.5294(3) 0.0339(18) Uani 1 1 d . . . . .
H12G H 0.344550 0.793030 0.516523 0.041 Uiso 1 1 calc R U . . .
H12H H 0.344862 0.717883 0.571403 0.041 Uiso 1 1 calc R U . . .
C122 C 0.32563(13) 0.6632(8) 0.4961(4) 0.053(2) Uani 1 1 d . . . . .
H12I H 0.325931 0.587067 0.506855 0.063 Uiso 1 1 calc R U . . .
H12J H 0.324615 0.668661 0.453593 0.063 Uiso 1 1 calc R U . . .
C123 C 0.30718(14) 0.7181(7) 0.5121(4) 0.050(2) Uani 1 1 d . . . . .
H12K H 0.307001 0.794198 0.501247 0.060 Uiso 1 1 calc R U . . .
H12L H 0.308473 0.713610 0.554833 0.060 Uiso 1 1 calc R U . . .
C124 C 0.28703(13) 0.6654(8) 0.4802(5) 0.066(3) Uani 1 1 d . . . . .
H12D H 0.275373 0.701278 0.490856 0.099 Uiso 1 1 calc R U . . .
H12E H 0.285679 0.670766 0.437946 0.099 Uiso 1 1 calc R U . . .
H12F H 0.287149 0.590312 0.491442 0.099 Uiso 1 1 calc R U . . .
C131 C 0.36649(13) 0.6722(7) 0.4584(3) 0.041(2) Uani 1 1 d . . . . .
H13G H 0.355437 0.627199 0.434975 0.049 Uiso 1 1 calc R U . . .
H13H H 0.379863 0.641360 0.455351 0.049 Uiso 1 1 calc R U . . .
C132 C 0.36464(15) 0.7848(7) 0.4324(4) 0.048(2) Uani 1 1 d . . . . .
H13I H 0.350218 0.809313 0.426994 0.058 Uiso 1 1 calc R U . . .
H13J H 0.373485 0.833549 0.460415 0.058 Uiso 1 1 calc R U . . .
C133 C 0.37083(16) 0.7901(8) 0.3745(4) 0.061(3) Uani 1 1 d . U . . .
H13K H 0.362934 0.736258 0.347721 0.073 Uiso 1 1 calc R U . . .
H13L H 0.385631 0.772369 0.380632 0.073 Uiso 1 1 calc R U . . .
C134 C 0.36705(16) 0.8990(8) 0.3461(4) 0.069(3) Uani 1 1 d . U . . .
H13D H 0.371282 0.898388 0.308858 0.104 Uiso 1 1 calc R U . . .
H13E H 0.352362 0.916299 0.339103 0.104 Uiso 1 1 calc R U . . .
H13F H 0.375061 0.952414 0.372018 0.104 Uiso 1 1 calc R U . . .
C141 C 0.38183(11) 0.7344(6) 0.5606(3) 0.0330(18) Uani 1 1 d . . . . .
H14G H 0.381373 0.722040 0.601803 0.040 Uiso 1 1 calc R U . . .
H14H H 0.378716 0.810525 0.552088 0.040 Uiso 1 1 calc R U . . .
C142 C 0.40373(11) 0.7134(6) 0.5544(3) 0.0297(17) Uani 1 1 d . . . . .
H14I H 0.405398 0.636856 0.546822 0.036 Uiso 1 1 calc R U . . .
H14J H 0.406399 0.754139 0.520935 0.036 Uiso 1 1 calc R U . . .
C143 C 0.41911(12) 0.7460(6) 0.6101(3) 0.0332(18) Uani 1 1 d . . . . .
H14K H 0.433043 0.722826 0.607356 0.040 Uiso 1 1 calc R U . . .
H14L H 0.415669 0.708420 0.643595 0.040 Uiso 1 1 calc R U . . .
C144 C 0.41956(13) 0.8655(6) 0.6220(3) 0.040(2) Uani 1 1 d . . . . .
H14D H 0.429735 0.880834 0.658278 0.060 Uiso 1 1 calc R U . . .
H14E H 0.423314 0.903411 0.589540 0.060 Uiso 1 1 calc R U . . .
H14F H 0.405920 0.888988 0.625820 0.060 Uiso 1 1 calc R U . . .
N2 N 0.31504(10) 0.1844(5) 0.6875(3) 0.0382(16) Uani 1 1 d . . . . .
C211 C 0.30215(14) 0.1653(7) 0.7307(3) 0.047(2) Uani 1 1 d . . . . .
H21D H 0.300120 0.087630 0.733341 0.057 Uiso 1 1 calc R U . . .
H21E H 0.288437 0.197294 0.715119 0.057 Uiso 1 1 calc R U . . .
C212 C 0.31021(14) 0.2071(8) 0.7918(4) 0.056(3) Uani 1 1 d . . . . .
H21F H 0.311458 0.285386 0.790480 0.067 Uiso 1 1 calc R U . . .
H21G H 0.324101 0.177432 0.807905 0.067 Uiso 1 1 calc R U . . .
C213 C 0.29579(18) 0.1770(10) 0.8324(4) 0.082(4) Uani 1 1 d . . . . .
H21H H 0.294414 0.098637 0.832746 0.098 Uiso 1 1 calc R U . . .
H21I H 0.302281 0.199935 0.872628 0.098 Uiso 1 1 calc R U . . .
C214 C 0.27501(18) 0.2243(9) 0.8152(4) 0.075(3) Uani 1 1 d . . . . .
H21J H 0.266817 0.201869 0.842730 0.113 Uiso 1 1 calc R U . . .
H21K H 0.276156 0.302020 0.815706 0.113 Uiso 1 1 calc R U . . .
H21L H 0.268278 0.200580 0.775768 0.113 Uiso 1 1 calc R U . . .
C221 C 0.33401(13) 0.1167(7) 0.7029(3) 0.046(2) Uani 1 1 d . . . . .
H22A H 0.329579 0.041659 0.703018 0.055 Uiso 1 1 calc R U . . .
H22B H 0.341328 0.134554 0.743327 0.055 Uiso 1 1 calc R U . . .
C222 C 0.34943(13) 0.1245(7) 0.6643(4) 0.051(2) Uani 1 1 d . . . . .
H22C H 0.357780 0.189834 0.674260 0.061 Uiso 1 1 calc R U . . .
H22D H 0.341948 0.129386 0.622909 0.061 Uiso 1 1 calc R U . . .
C223 C 0.36369(14) 0.0271(7) 0.6727(4) 0.046(2) Uani 1 1 d . . . . .
H22E H 0.375833 0.042834 0.656616 0.055 Uiso 1 1 calc R U . . .
H22F H 0.368642 0.012829 0.715025 0.055 Uiso 1 1 calc R U . . .
C224 C 0.35312(14) -0.0693(7) 0.6436(4) 0.055(3) Uani 1 1 d . . . . .
H22G H 0.362730 -0.129353 0.650000 0.083 Uiso 1 1 calc R U . . .
H22H H 0.341243 -0.085981 0.659974 0.083 Uiso 1 1 calc R U . . .
H22I H 0.348432 -0.055983 0.601578 0.083 Uiso 1 1 calc R U . . .
C231 C 0.32175(13) 0.3008(7) 0.6887(4) 0.044(2) Uani 1 1 d . . . . .
H23A H 0.330913 0.315345 0.727427 0.052 Uiso 1 1 calc R U . . .
H23B H 0.330052 0.310261 0.659180 0.052 Uiso 1 1 calc R U . . .
C232 C 0.30502(12) 0.3830(6) 0.6777(4) 0.042(2) Uani 1 1 d . . . . .
H23C H 0.296565 0.375056 0.706991 0.050 Uiso 1 1 calc R U . . .
H23D H 0.295955 0.371332 0.638565 0.050 Uiso 1 1 calc R U . . .
C233 C 0.31370(14) 0.4942(6) 0.6810(4) 0.047(2) Uani 1 1 d . . . . .
H23E H 0.323249 0.499645 0.654547 0.057 Uiso 1 1 calc R U . . .
H23F H 0.321707 0.507824 0.721294 0.057 Uiso 1 1 calc R U . . .
C234 C 0.29696(15) 0.5789(8) 0.6643(4) 0.061(2) Uani 1 1 d . . . . .
H23G H 0.303355 0.649459 0.667146 0.091 Uiso 1 1 calc R U . . .
H23H H 0.289172 0.566756 0.624171 0.091 Uiso 1 1 calc R U . . .
H23I H 0.287629 0.574936 0.690929 0.091 Uiso 1 1 calc R U . . .
C241 C 0.30282(12) 0.1595(6) 0.6260(3) 0.0379(19) Uani 1 1 d . . . . .
H24A H 0.290388 0.205050 0.617177 0.045 Uiso 1 1 calc R U . . .
H24B H 0.311307 0.178038 0.597991 0.045 Uiso 1 1 calc R U . . .
C242 C 0.29621(15) 0.0440(8) 0.6168(4) 0.062(3) Uani 1 1 d . U . . .
H24C H 0.301936 0.016583 0.584392 0.075 Uiso 1 1 calc R U . A 1
H24D H 0.303176 0.004740 0.652362 0.075 Uiso 1 1 calc R U . A 1
C243 C 0.2763(3) 0.0161(14) 0.6053(8) 0.058(5) Uani 0.581(13) 1 d . U P B 1
H24E H 0.268816 0.061510 0.572895 0.069 Uiso 0.581(13) 1 calc R U P B 1
H24F H 0.270889 0.033553 0.640028 0.069 Uiso 0.581(13) 1 calc R U P B 1
C244 C 0.2706(3) -0.0999(14) 0.5888(8) 0.063(4) Uani 0.581(13) 1 d . U P B 1
H24G H 0.255619 -0.108637 0.581647 0.094 Uiso 0.581(13) 1 calc R U P B 1
H24H H 0.275220 -0.118484 0.553469 0.094 Uiso 0.581(13) 1 calc R U P B 1
H24I H 0.277304 -0.146576 0.620928 0.094 Uiso 0.581(13) 1 calc R U P B 1
C245 C 0.2785(4) 0.0383(19) 0.5612(10) 0.061(2) Uani 0.419(13) 1 d . . P B 2
H24J H 0.267933 0.092242 0.563927 0.073 Uiso 0.419(13) 1 calc R U P B 2
H24K H 0.283968 0.055202 0.526573 0.073 Uiso 0.419(13) 1 calc R U P B 2
C246 C 0.2685(4) -0.071(2) 0.5535(11) 0.063(4) Uani 0.419(13) 1 d . . P B 2
H24L H 0.257421 -0.071484 0.518031 0.094 Uiso 0.419(13) 1 calc R U P B 2
H24M H 0.278864 -0.124326 0.550046 0.094 Uiso 0.419(13) 1 calc R U P B 2
H24N H 0.262838 -0.087307 0.587380 0.094 Uiso 0.419(13) 1 calc R U P B 2
C1D C 0.44940(16) 0.2351(8) 0.4156(4) 0.059(3) Uani 1 1 d . . . . .
H1DA H 0.438176 0.260402 0.383207 0.071 Uiso 1 1 calc R U . . .
H1DB H 0.443092 0.193277 0.442555 0.071 Uiso 1 1 calc R U . . .
Cl1D Cl 0.46595(6) 0.1522(2) 0.38691(10) 0.0810(10) Uani 1 1 d . . . . .
Cl2D Cl 0.46189(4) 0.34313(18) 0.45228(9) 0.0490(5) Uani 1 1 d . . . . .

loop_
_atom_site_aniso_label
_atom_site_aniso_U_11
_atom_site_aniso_U_22
_atom_site_aniso_U_33
_atom_site_aniso_U_23
_atom_site_aniso_U_13
_atom_site_aniso_U_12
Er1 0.0287(2) 0.0215(2) 0.02871(18) 0.00000(14) 0.00571(14) 0.00072(14)
Mo1 0.0284(4) 0.0382(4) 0.0513(4) 0.0091(4) 0.0050(3) -0.0011(3)
Mo2 0.0323(4) 0.0342(4) 0.0359(4) 0.0013(3) 0.0107(3) -0.0013(3)
Mo3 0.0337(4) 0.0239(4) 0.0461(4) 0.0069(3) 0.0023(3) -0.0024(3)
Mo4 0.0341(4) 0.0269(4) 0.0363(4) -0.0022(3) 0.0008(3) 0.0005(3)
Mo5 0.0324(4) 0.0241(4) 0.0389(3) 0.0041(3) 0.0082(3) 0.0040(3)
O1C 0.030(3) 0.024(3) 0.040(3) 0.011(2) 0.006(2) 0.002(2)
O1M 0.031(4) 0.071(5) 0.075(4) 0.003(4) 0.012(3) -0.002(3)
N1M 0.029(4) 0.043(4) 0.057(4) 0.008(4) 0.010(3) -0.001(3)
O2T 0.038(3) 0.055(4) 0.048(3) -0.009(3) 0.019(3) -0.005(3)
O3T 0.045(3) 0.031(3) 0.060(3) 0.008(3) 0.002(3) -0.001(3)
O4T 0.047(3) 0.041(4) 0.046(3) -0.012(3) -0.005(3) 0.001(3)
O5T 0.042(3) 0.033(3) 0.050(3) 0.003(3) 0.008(3) 0.005(3)
O23 0.038(3) 0.043(3) 0.040(3) 0.009(3) 0.012(2) -0.001(3)
O25 0.037(3) 0.030(3) 0.041(3) -0.003(2) 0.010(2) 0.000(2)
O34 0.036(3) 0.022(3) 0.044(3) -0.003(2) -0.002(2) -0.004(2)
O45 0.036(3) 0.032(3) 0.033(3) 0.002(2) 0.006(2) 0.001(2)
O2E1 0.031(3) 0.027(3) 0.034(3) 0.001(2) 0.012(2) 0.001(2)
O3E1 0.040(3) 0.024(3) 0.039(3) -0.001(2) 0.003(2) -0.003(2)
O4E1 0.032(3) 0.024(3) 0.032(3) -0.002(2) 0.001(2) 0.000(2)
O5E1 0.034(3) 0.021(3) 0.038(3) 0.000(2) 0.007(2) 0.006(2)
O12M 0.036(3) 0.044(4) 0.052(3) 0.005(3) 0.015(3) -0.001(3)
O13M 0.035(3) 0.035(3) 0.052(3) 0.006(3) 0.001(3) -0.009(3)
O14M 0.026(3) 0.044(4) 0.046(3) 0.007(3) -0.002(2) -0.002(2)
O15M 0.025(3) 0.041(3) 0.049(3) 0.004(3) 0.008(2) 0.010(2)
C12M 0.034(5) 0.064(7) 0.067(6) -0.007(5) 0.011(4) 0.008(4)
C13M 0.084(9) 0.050(7) 0.202(14) 0.039(9) 0.088(10) 0.014(6)
C14M 0.026(5) 0.169(14) 0.089(8) -0.044(9) -0.002(5) -0.002(7)
C15M 0.040(5) 0.055(7) 0.108(8) 0.028(6) -0.001(6) 0.003(5)
O1 0.022(2) 0.022(3) 0.032(2) 0.002(2) 0.005(2) 0.000(2)
O2 0.023(3) 0.028(3) 0.028(2) 0.001(2) 0.004(2) 0.004(2)
O3 0.028(3) 0.021(3) 0.029(2) -0.001(2) 0.005(2) 0.008(2)
O4 0.030(3) 0.025(3) 0.030(2) 0.003(2) 0.007(2) -0.001(2)
C2M 0.045(5) 0.026(4) 0.043(4) 0.000(4) 0.013(4) -0.005(4)
C4M 0.032(4) 0.033(4) 0.026(3) 0.006(3) 0.000(3) 0.005(3)
C101 0.023(4) 0.023(4) 0.025(3) 0.001(3) 0.004(3) 0.003(3)
C102 0.031(4) 0.022(4) 0.027(3) -0.007(3) 0.005(3) 0.002(3)
C103 0.036(4) 0.015(4) 0.033(4) -0.001(3) 0.016(3) 0.003(3)
C104 0.033(4) 0.017(4) 0.028(3) -0.003(3) 0.009(3) 0.001(3)
C105 0.038(4) 0.024(4) 0.020(3) 0.001(3) 0.003(3) 0.006(3)
C106 0.034(4) 0.017(4) 0.025(3) -0.002(3) 0.008(3) 0.004(3)
C107 0.030(4) 0.029(4) 0.033(4) 0.005(3) 0.002(3) -0.002(3)
C108 0.042(5) 0.041(5) 0.037(4) 0.005(4) -0.012(4) -0.008(4)
C109 0.052(5) 0.022(4) 0.037(4) 0.000(3) 0.006(4) -0.012(4)
C110 0.033(4) 0.035(5) 0.058(5) -0.004(4) 0.009(4) -0.005(4)
C201 0.032(4) 0.028(4) 0.018(3) 0.002(3) 0.005(3) 0.000(3)
C202 0.035(4) 0.013(4) 0.023(3) 0.005(3) 0.013(3) 0.006(3)
C203 0.033(4) 0.022(4) 0.026(3) 0.000(3) 0.010(3) -0.001(3)
C204 0.031(4) 0.019(4) 0.024(3) 0.004(3) 0.010(3) 0.000(3)
C205 0.039(4) 0.018(4) 0.021(3) 0.006(3) 0.008(3) 0.009(3)
C206 0.039(4) 0.024(4) 0.020(3) -0.003(3) 0.008(3) -0.004(3)
C207 0.032(4) 0.026(4) 0.029(3) -0.002(3) -0.001(3) 0.007(3)
C208 0.040(5) 0.036(5) 0.039(4) 0.004(4) -0.002(4) 0.004(4)
C209 0.035(4) 0.045(5) 0.040(4) -0.007(4) 0.008(4) 0.005(4)
C210 0.028(4) 0.042(5) 0.050(5) -0.009(4) -0.004(4) 0.000(4)
C301 0.025(4) 0.021(4) 0.028(3) 0.000(3) 0.002(3) -0.002(3)
C302 0.032(4) 0.022(4) 0.027(3) -0.002(3) 0.005(3) 0.003(3)
C303 0.030(4) 0.022(4) 0.030(4) 0.003(3) 0.006(3) -0.002(3)
C304 0.034(4) 0.020(4) 0.031(4) -0.003(3) 0.011(3) -0.005(3)
C305 0.035(4) 0.024(4) 0.024(3) -0.007(3) 0.006(3) -0.006(3)
C306 0.028(4) 0.023(4) 0.028(3) -0.003(3) 0.007(3) -0.005(3)
C307 0.049(5) 0.026(4) 0.034(4) 0.005(4) 0.009(4) 0.015(4)
C308 0.054(5) 0.031(5) 0.041(4) 0.007(4) 0.017(4) 0.006(4)
C309 0.065(6) 0.049(6) 0.071(6) 0.025(5) 0.042(5) 0.023(5)
C310 0.087(8) 0.049(6) 0.059(6) -0.033(5) -0.018(5) 0.033(6)
C401 0.036(4) 0.025(4) 0.016(3) 0.008(3) 0.001(3) 0.003(3)
C402 0.031(4) 0.020(4) 0.018(3) 0.002(3) 0.004(3) 0.004(3)
C403 0.041(4) 0.022(4) 0.019(3) 0.000(3) 0.005(3) 0.003(3)
C404 0.036(4) 0.024(4) 0.020(3) 0.003(3) 0.004(3) -0.001(3)
C405 0.036(4) 0.022(4) 0.024(3) 0.005(3) 0.006(3) -0.001(3)
C406 0.037(4) 0.021(4) 0.020(3) 0.000(3) 0.003(3) 0.003(3)
C407 0.026(4) 0.031(4) 0.030(4) 0.002(3) 0.006(3) -0.001(3)
C408 0.042(5) 0.036(5) 0.037(4) 0.004(4) 0.016(4) 0.001(4)
C409 0.033(4) 0.038(5) 0.034(4) -0.004(4) 0.005(3) -0.003(4)
C410 0.043(5) 0.036(5) 0.034(4) 0.002(4) 0.009(4) -0.002(4)
C1C2 0.029(4) 0.018(4) 0.025(3) -0.004(3) 0.001(3) 0.004(3)
C2C3 0.039(4) 0.017(4) 0.027(3) 0.002(3) 0.009(3) 0.002(3)
C3C4 0.030(4) 0.025(4) 0.023(3) 0.007(3) 0.005(3) 0.001(3)
C4C1 0.030(4) 0.020(4) 0.030(3) 0.001(3) -0.001(3) 0.003(3)
N1 0.032(3) 0.021(3) 0.036(3) -0.004(3) 0.008(3) 0.001(3)
C111 0.036(5) 0.026(5) 0.084(6) 0.008(5) 0.011(5) 0.004(4)
C112 0.083(4) 0.080(4) 0.080(4) 0.010(3) 0.014(3) -0.007(3)
C113 0.102(5) 0.103(5) 0.101(5) -0.003(3) 0.026(3) 0.002(3)
C114 0.094(4) 0.094(4) 0.094(4) -0.0020(10) 0.0216(13) 0.0001(10)
C121 0.038(5) 0.029(4) 0.038(4) -0.004(4) 0.015(4) 0.007(3)
C122 0.051(6) 0.048(6) 0.058(5) -0.016(5) 0.010(5) 0.000(5)
C123 0.047(5) 0.042(5) 0.061(5) 0.002(5) 0.011(5) -0.002(4)
C124 0.035(5) 0.066(7) 0.098(8) -0.012(6) 0.015(5) -0.004(5)
C131 0.036(5) 0.050(6) 0.041(4) -0.014(4) 0.017(4) -0.002(4)
C132 0.055(6) 0.041(5) 0.044(5) 0.004(4) 0.002(4) -0.010(4)
C133 0.061(4) 0.062(4) 0.061(3) 0.001(3) 0.017(3) 0.002(3)
C134 0.069(3) 0.070(3) 0.069(3) 0.0011(10) 0.0156(12) -0.0008(10)
C141 0.031(4) 0.031(4) 0.035(4) -0.003(3) 0.003(3) -0.001(3)
C142 0.027(4) 0.026(4) 0.036(4) -0.001(3) 0.007(3) 0.000(3)
C143 0.034(4) 0.027(4) 0.038(4) 0.003(3) 0.007(3) 0.006(3)
C144 0.054(5) 0.038(5) 0.030(4) -0.001(4) 0.012(4) -0.009(4)
N2 0.044(4) 0.033(4) 0.033(3) 0.000(3) -0.001(3) 0.003(3)
C211 0.053(6) 0.041(5) 0.050(5) 0.003(4) 0.017(4) 0.009(4)
C212 0.050(6) 0.064(7) 0.048(5) 0.003(5) -0.001(4) 0.023(5)
C213 0.095(9) 0.107(10) 0.053(6) 0.022(6) 0.037(6) 0.052(8)
C214 0.095(9) 0.076(8) 0.058(6) 0.010(6) 0.023(6) 0.032(7)
C221 0.048(5) 0.046(5) 0.040(4) 0.000(4) 0.005(4) 0.020(4)
C222 0.052(6) 0.040(5) 0.060(5) 0.008(5) 0.010(5) 0.008(4)
C223 0.058(6) 0.038(5) 0.043(4) 0.002(4) 0.013(4) 0.014(4)
C224 0.060(6) 0.056(6) 0.051(5) -0.013(5) 0.014(5) 0.016(5)
C231 0.041(5) 0.038(5) 0.049(5) -0.004(4) 0.004(4) -0.001(4)
C232 0.039(5) 0.036(5) 0.044(4) -0.001(4) -0.006(4) 0.004(4)
C233 0.055(6) 0.035(5) 0.056(5) -0.009(4) 0.022(4) -0.006(4)
C234 0.075(7) 0.049(6) 0.056(5) 0.003(5) 0.012(5) 0.005(5)
C241 0.036(4) 0.040(5) 0.034(4) 0.001(4) -0.001(3) -0.004(4)
C242 0.065(4) 0.060(4) 0.059(3) 0.000(3) 0.009(3) -0.003(3)
C243 0.058(5) 0.058(6) 0.059(5) -0.001(3) 0.017(3) -0.003(3)
C244 0.063(4) 0.062(4) 0.063(4) -0.0003(10) 0.0144(13) 0.0000(10)
C245 0.075(7) 0.049(6) 0.056(5) 0.003(5) 0.012(5) 0.005(5)
C246 0.063(4) 0.062(4) 0.063(4) -0.0003(10) 0.0144(13) 0.0000(10)
C1D 0.065(7) 0.070(7) 0.037(5) 0.022(5) -0.001(5) -0.030(5)
Cl1D 0.157(3) 0.0386(14) 0.0441(12) -0.0052(11) 0.0166(16) 0.0085(17)
Cl2D 0.0637(14) 0.0424(13) 0.0439(11) 0.0029(10) 0.0183(11) 0.0035(11)

loop_
_atom_type_symbol
_atom_type_description
_atom_type_scat_dispersion_real
_atom_type_scat_dispersion_imag
_atom_type_scat_source
C C 0.0033 0.0016 'International Tables Vol C Tables 4.2.6.8 and 6.1.1.4'
H H 0.0000 0.0000 'International Tables Vol C Tables 4.2.6.8 and 6.1.1.4'
N N 0.0061 0.0033 'International Tables Vol C Tables 4.2.6.8 and 6.1.1.4'
O O 0.0106 0.0060 'International Tables Vol C Tables 4.2.6.8 and 6.1.1.4'
Cl Cl 0.1484 0.1585 'International Tables Vol C Tables 4.2.6.8 and 6.1.1.4'
Mo Mo -1.6832 0.6857 'International Tables Vol C Tables 4.2.6.8 and 6.1.1.4'
Er Er -0.2586 4.9576 'International Tables Vol C Tables 4.2.6.8 and 6.1.1.4'

loop_
_geom_angle_atom_site_label_1
_geom_angle_atom_site_label_2
_geom_angle_atom_site_label_3
_geom_angle
_geom_angle_site_symmetry_1
_geom_angle_site_symmetry_3
_geom_angle_publ_flag
O3 Er1 O1 99.18(18) . . ?
O3 Er1 O5E1 143.35(16) . . ?
O1 Er1 O5E1 86.56(17) . . ?
O3 Er1 O4E1 84.38(17) . . ?
O1 Er1 O4E1 146.28(17) . . ?
O5E1 Er1 O4E1 72.13(16) . . ?
O3 Er1 O2E1 146.84(17) . . ?
O1 Er1 O2E1 86.76(17) . . ?
O5E1 Er1 O2E1 69.14(16) . . ?
O4E1 Er1 O2E1 108.50(16) . . ?
O3 Er1 O3E1 88.11(18) . . ?
O1 Er1 O3E1 144.47(16) . . ?
O5E1 Er1 O3E1 108.04(17) . . ?
O4E1 Er1 O3E1 68.71(16) . . ?
O2E1 Er1 O3E1 69.74(17) . . ?
O3 Er1 O2 75.01(16) . . ?
O1 Er1 O2 78.89(16) . . ?
O5E1 Er1 O2 141.18(15) . . ?
O4E1 Er1 O2 133.58(16) . . ?
O2E1 Er1 O2 74.23(15) . . ?
O3E1 Er1 O2 69.46(16) . . ?
O3 Er1 O4 77.16(16) . . ?
O1 Er1 O4 78.28(16) . . ?
O5E1 Er1 O4 68.59(16) . . ?
O4E1 Er1 O4 69.81(16) . . ?
O2E1 Er1 O4 135.74(16) . . ?
O3E1 Er1 O4 137.02(15) . . ?
O2 Er1 O4 140.33(15) . . ?
N1M Mo1 O13M 99.9(3) . . ?
N1M Mo1 O14M 98.0(3) . . ?
O13M Mo1 O14M 90.0(2) . . ?
N1M Mo1 O12M 99.2(3) . . ?
O13M Mo1 O12M 88.6(2) . . ?
O14M Mo1 O12M 162.7(2) . . ?
N1M Mo1 O15M 97.1(3) . . ?
O13M Mo1 O15M 162.9(2) . . ?
O14M Mo1 O15M 88.1(2) . . ?
O12M Mo1 O15M 88.2(2) . . ?
N1M Mo1 O1C 178.6(3) . . ?
O13M Mo1 O1C 81.3(2) . . ?
O14M Mo1 O1C 81.4(2) . . ?
O12M Mo1 O1C 81.3(2) . . ?
O15M Mo1 O1C 81.61(19) . . ?
O2T Mo2 O2E1 106.9(2) . . ?
O2T Mo2 O23 102.5(3) . . ?
O2E1 Mo2 O23 96.2(2) . . ?
O2T Mo2 O25 101.5(3) . . ?
O2E1 Mo2 O25 96.1(2) . . ?
O23 Mo2 O25 148.4(2) . . ?
O2T Mo2 O12M 90.5(2) . . ?
O2E1 Mo2 O12M 162.6(2) . . ?
O23 Mo2 O12M 80.3(2) . . ?
O25 Mo2 O12M 79.3(2) . . ?
O2T Mo2 O1C 162.0(2) . . ?
O2E1 Mo2 O1C 91.1(2) . . ?
O23 Mo2 O1C 74.98(19) . . ?
O25 Mo2 O1C 75.78(19) . . ?
O12M Mo2 O1C 71.53(19) . . ?
O3T Mo3 O3E1 107.1(3) . . ?
O3T Mo3 O34 103.3(2) . . ?
O3E1 Mo3 O34 95.6(2) . . ?
O3T Mo3 O23 101.3(3) . . ?
O3E1 Mo3 O23 95.9(2) . . ?
O34 Mo3 O23 148.3(2) . . ?
O3T Mo3 O13M 90.6(2) . . ?
O3E1 Mo3 O13M 162.3(2) . . ?
O34 Mo3 O13M 80.1(2) . . ?
O23 Mo3 O13M 80.1(2) . . ?
O3T Mo3 O1C 162.1(2) . . ?
O3E1 Mo3 O1C 90.8(2) . . ?
O34 Mo3 O1C 75.4(2) . . ?
O23 Mo3 O1C 75.0(2) . . ?
O13M Mo3 O1C 71.55(18) . . ?
O4T Mo4 O4E1 107.0(3) . . ?
O4T Mo4 O34 102.4(2) . . ?
O4E1 Mo4 O34 95.8(2) . . ?
O4T Mo4 O45 103.2(2) . . ?
O4E1 Mo4 O45 95.6(2) . . ?
O34 Mo4 O45 147.5(2) . . ?
O4T Mo4 O14M 91.4(2) . . ?
O4E1 Mo4 O14M 161.6(2) . . ?
O34 Mo4 O14M 80.1(2) . . ?
O45 Mo4 O14M 79.6(2) . . ?
O4T Mo4 O1C 162.6(2) . . ?
O4E1 Mo4 O1C 90.4(2) . . ?
O34 Mo4 O1C 74.28(19) . . ?
O45 Mo4 O1C 75.28(18) . . ?
O14M Mo4 O1C 71.23(18) . . ?
O5T Mo5 O5E1 106.7(2) . . ?
O5T Mo5 O25 102.8(2) . . ?
O5E1 Mo5 O25 94.8(2) . . ?
O5T Mo5 O45 103.1(2) . . ?
O5E1 Mo5 O45 96.2(2) . . ?
O25 Mo5 O45 147.5(2) . . ?
O5T Mo5 O15M 91.9(2) . . ?
O5E1 Mo5 O15M 161.4(2) . . ?
O25 Mo5 O15M 79.6(2) . . ?
O45 Mo5 O15M 80.3(2) . . ?
O5T Mo5 O1C 163.3(2) . . ?
O5E1 Mo5 O1C 90.0(2) . . ?
O25 Mo5 O1C 74.8(2) . . ?
O45 Mo5 O1C 74.67(19) . . ?
O15M Mo5 O1C 71.43(18) . . ?
Mo1 O1C Mo3 101.4(2) . . ?
Mo1 O1C Mo2 101.2(2) . . ?
Mo3 O1C Mo2 88.79(17) . . ?
Mo1 O1C Mo4 100.5(2) . . ?
Mo3 O1C Mo4 88.23(17) . . ?
Mo2 O1C Mo4 158.2(2) . . ?
Mo1 O1C Mo5 99.94(19) . . ?
Mo3 O1C Mo5 158.6(2) . . ?
Mo2 O1C Mo5 87.25(17) . . ?
Mo4 O1C Mo5 87.69(16) . . ?
O1M N1M Mo1 179.5(8) . . ?
Mo2 O23 Mo3 115.0(2) . . ?
Mo5 O25 Mo2 115.4(3) . . ?
Mo3 O34 Mo4 115.4(2) . . ?
Mo4 O45 Mo5 116.5(2) . . ?
Mo2 O2E1 Er1 135.2(2) . . ?
Mo3 O3E1 Er1 135.3(3) . . ?
Mo4 O4E1 Er1 136.5(3) . . ?
Mo5 O5E1 Er1 137.1(3) . . ?
C12M O12M Mo1 124.4(5) . . ?
C12M O12M Mo2 122.0(5) . . ?
Mo1 O12M Mo2 105.9(2) . . ?
C13M O13M Mo1 127.2(6) . . ?
C13M O13M Mo3 126.9(6) . . ?
Mo1 O13M Mo3 105.7(2) . . ?
C14M O14M Mo1 130.9(6) . . ?
C14M O14M Mo4 122.2(6) . . ?
Mo1 O14M Mo4 106.8(2) . . ?
C15M O15M Mo1 128.7(5) . . ?
C15M O15M Mo5 121.0(5) . . ?
Mo1 O15M Mo5 107.0(2) . . ?
C101 O1 Er1 165.8(4) . . ?
C201 O2 C2M 111.5(5) . . ?
C201 O2 Er1 123.5(4) . . ?
C2M O2 Er1 124.9(4) . . ?
C301 O3 Er1 170.3(4) . . ?
C401 O4 C4M 110.2(5) . . ?
C401 O4 Er1 121.7(4) . . ?
C4M O4 Er1 128.0(4) . . ?
O1 C101 C106 120.2(6) . . ?
O1 C101 C102 121.9(6) . . ?
C106 C101 C102 117.9(6) . . ?
C103 C102 C101 120.1(6) . . ?
C103 C102 C4C1 121.6(7) . . ?
C101 C102 C4C1 118.3(6) . . ?
C102 C103 C104 124.0(7) . . ?
C103 C104 C105 115.3(6) . . ?
C103 C104 C107 120.4(6) . . ?
C105 C104 C107 124.2(6) . . ?
C104 C105 C106 123.3(6) . . ?
C105 C106 C101 119.3(6) . . ?
C105 C106 C1C2 121.1(6) . . ?
C101 C106 C1C2 119.5(6) . . ?
C108 C107 C110 108.2(6) . . ?
C108 C107 C109 108.8(6) . . ?
C110 C107 C109 108.1(6) . . ?
C108 C107 C104 112.8(6) . . ?
C110 C107 C104 108.1(6) . . ?
C109 C107 C104 110.8(6) . . ?
C202 C201 C206 123.1(7) . . ?
C202 C201 O2 117.5(6) . . ?
C206 C201 O2 119.3(6) . . ?
C201 C202 C203 117.4(6) . . ?
C201 C202 C1C2 124.3(6) . . ?
C203 C202 C1C2 118.2(6) . . ?
C204 C203 C202 122.3(7) . . ?
C203 C204 C205 117.2(6) . . ?
C203 C204 C207 122.7(6) . . ?
C205 C204 C207 120.1(6) . . ?
C204 C205 C206 122.6(6) . . ?
C201 C206 C205 117.2(6) . . ?
C201 C206 C2C3 123.0(7) . . ?
C205 C206 C2C3 119.8(6) . . ?
C204 C207 C209 110.2(5) . . ?
C204 C207 C208 109.3(6) . . ?
C209 C207 C208 110.1(6) . . ?
C204 C207 C210 111.9(6) . . ?
C209 C207 C210 107.1(6) . . ?
C208 C207 C210 108.3(6) . . ?
O3 C301 C302 120.8(6) . . ?
O3 C301 C306 120.1(6) . . ?
C302 C301 C306 118.9(6) . . ?
C303 C302 C301 119.2(6) . . ?
C303 C302 C2C3 121.7(6) . . ?
C301 C302 C2C3 119.1(6) . . ?
C302 C303 C304 123.1(7) . . ?
C303 C304 C305 117.0(7) . . ?
C303 C304 C307 124.9(7) . . ?
C305 C304 C307 118.1(6) . . ?
C306 C305 C304 122.3(6) . . ?
C305 C306 C301 119.4(6) . . ?
C305 C306 C3C4 121.1(6) . . ?
C301 C306 C3C4 119.4(6) . . ?
C308 C307 C309 107.5(7) . . ?
C308 C307 C304 112.4(6) . . ?
C309 C307 C304 109.2(7) . . ?
C308 C307 C310 108.6(7) . . ?
C309 C307 C310 109.1(7) . . ?
C304 C307 C310 109.9(7) . . ?
O4 C401 C402 119.7(6) . . ?
O4 C401 C406 119.6(6) . . ?
C402 C401 C406 120.7(7) . . ?
C403 C402 C401 118.8(7) . . ?
C403 C402 C3C4 120.5(6) . . ?
C401 C402 C3C4 120.6(6) . . ?
C402 C403 C404 123.0(7) . . ?
C405 C404 C403 115.8(7) . . ?
C405 C404 C407 121.4(7) . . ?
C403 C404 C407 122.8(6) . . ?
C406 C405 C404 124.1(7) . . ?
C405 C406 C401 117.5(6) . . ?
C405 C406 C4C1 121.9(7) . . ?
C401 C406 C4C1 120.6(6) . . ?
C404 C407 C410 108.4(6) . . ?
C404 C407 C409 110.9(6) . . ?
C410 C407 C409 108.1(6) . . ?
C404 C407 C408 113.1(6) . . ?
C410 C407 C408 108.1(6) . . ?
C409 C407 C408 108.1(6) . . ?
C106 C1C2 C202 111.9(5) . . ?
C206 C2C3 C302 114.5(6) . . ?
C306 C3C4 C402 110.9(5) . . ?
C406 C4C1 C102 109.2(5) . . ?
C141 N1 C111 110.2(6) . . ?
C141 N1 C121 105.9(5) . . ?
C111 N1 C121 112.1(6) . . ?
C141 N1 C131 111.3(6) . . ?
C111 N1 C131 106.5(6) . . ?
C121 N1 C131 110.9(6) . . ?
N1 C111 C112 113.8(8) . . ?
C113 C112 C111 118.6(10) . . ?
C114 C113 C112 109.8(12) . . ?
N1 C121 C122 115.5(6) . . ?
C121 C122 C123 107.8(7) . . ?
C122 C123 C124 110.4(7) . . ?
N1 C131 C132 113.1(6) . . ?
C133 C132 C131 112.6(7) . . ?
C132 C133 C134 112.6(8) . . ?
N1 C141 C142 116.7(6) . . ?
C143 C142 C141 110.1(6) . . ?
C142 C143 C144 113.8(6) . . ?
C211 N2 C221 109.3(6) . . ?
C211 N2 C241 110.3(6) . . ?
C221 N2 C241 110.6(6) . . ?
C211 N2 C231 110.7(6) . . ?
C221 N2 C231 108.2(6) . . ?
C241 N2 C231 107.8(6) . . ?
N2 C211 C212 117.2(8) . . ?
C211 C212 C213 111.4(9) . . ?
C214 C213 C212 114.1(8) . . ?
N2 C221 C222 117.9(7) . . ?
C221 C222 C223 110.8(7) . . ?
C224 C223 C222 112.1(7) . . ?
C232 C231 N2 117.0(7) . . ?
C231 C232 C233 111.6(7) . . ?
C232 C233 C234 112.6(7) . . ?
C242 C241 N2 114.0(7) . . ?
C243 C242 C241 121.4(11) . . ?
C241 C242 C245 107.7(11) . . ?
C242 C243 C244 118.4(15) . . ?
C246 C245 C242 111.8(18) . . ?
Cl2D C1D Cl1D 112.7(6) . . ?

loop_
_geom_bond_atom_site_label_1
_geom_bond_atom_site_label_2
_geom_bond_distance
_geom_bond_site_symmetry_2
_geom_bond_publ_flag
Er1 O3 2.107(4) . ?
Er1 O1 2.120(5) . ?
Er1 O5E1 2.408(5) . ?
Er1 O4E1 2.429(5) . ?
Er1 O2E1 2.445(5) . ?
Er1 O3E1 2.479(5) . ?
Er1 O2 2.518(4) . ?
Er1 O4 2.552(4) . ?
Mo1 N1M 1.755(7) . ?
Mo1 O13M 1.995(5) . ?
Mo1 O14M 1.998(5) . ?
Mo1 O12M 2.006(6) . ?
Mo1 O15M 2.012(5) . ?
Mo1 O1C 2.109(5) . ?
Mo2 O2T 1.694(5) . ?
Mo2 O2E1 1.755(5) . ?
Mo2 O23 1.900(6) . ?
Mo2 O25 1.917(5) . ?
Mo2 O12M 2.276(6) . ?
Mo2 O1C 2.313(5) . ?
Mo3 O3T 1.692(5) . ?
Mo3 O3E1 1.746(5) . ?
Mo3 O34 1.908(5) . ?
Mo3 O23 1.923(5) . ?
Mo3 O13M 2.282(5) . ?
Mo3 O1C 2.296(5) . ?
Mo4 O4T 1.701(5) . ?
Mo4 O4E1 1.741(5) . ?
Mo4 O34 1.912(5) . ?
Mo4 O45 1.915(5) . ?
Mo4 O14M 2.262(5) . ?
Mo4 O1C 2.341(5) . ?
Mo5 O5T 1.700(5) . ?
Mo5 O5E1 1.743(5) . ?
Mo5 O25 1.901(5) . ?
Mo5 O45 1.918(5) . ?
Mo5 O15M 2.249(5) . ?
Mo5 O1C 2.364(5) . ?
O1M N1M 1.213(8) . ?
O12M C12M 1.411(10) . ?
O13M C13M 1.333(11) . ?
O14M C14M 1.370(10) . ?
O15M C15M 1.396(9) . ?
O1 C101 1.320(8) . ?
O2 C201 1.403(8) . ?
O2 C2M 1.445(8) . ?
O3 C301 1.320(8) . ?
O4 C401 1.379(8) . ?
O4 C4M 1.430(7) . ?
C101 C106 1.407(9) . ?
C101 C102 1.412(10) . ?
C102 C103 1.365(10) . ?
C102 C4C1 1.530(9) . ?
C103 C104 1.390(9) . ?
C104 C105 1.392(9) . ?
C104 C107 1.540(10) . ?
C105 C106 1.397(10) . ?
C106 C1C2 1.509(9) . ?
C107 C108 1.523(9) . ?
C107 C110 1.529(10) . ?
C107 C109 1.537(10) . ?
C201 C202 1.368(9) . ?
C201 C206 1.390(10) . ?
C202 C203 1.413(10) . ?
C202 C1C2 1.524(9) . ?
C203 C204 1.384(9) . ?
C204 C205 1.394(9) . ?
C204 C207 1.523(9) . ?
C205 C206 1.394(10) . ?
C206 C2C3 1.512(9) . ?
C207 C209 1.524(10) . ?
C207 C208 1.535(10) . ?
C207 C210 1.548(10) . ?
C301 C302 1.401(9) . ?
C301 C306 1.416(9) . ?
C302 C303 1.385(10) . ?
C302 C2C3 1.531(9) . ?
C303 C304 1.387(10) . ?
C304 C305 1.394(10) . ?
C304 C307 1.536(10) . ?
C305 C306 1.385(9) . ?
C306 C3C4 1.514(9) . ?
C307 C308 1.523(10) . ?
C307 C309 1.532(11) . ?
C307 C310 1.554(11) . ?
C401 C402 1.386(9) . ?
C401 C406 1.403(10) . ?
C402 C403 1.383(10) . ?
C402 C3C4 1.530(10) . ?
C403 C404 1.393(10) . ?
C404 C405 1.385(10) . ?
C404 C407 1.524(10) . ?
C405 C406 1.383(10) . ?
C406 C4C1 1.517(9) . ?
C407 C410 1.527(10) . ?
C407 C409 1.533(9) . ?
C407 C408 1.550(10) . ?
N1 C141 1.508(9) . ?
N1 C111 1.510(9) . ?
N1 C121 1.510(9) . ?
N1 C131 1.534(9) . ?
C111 C112 1.529(13) . ?
C112 C113 1.509(15) . ?
C113 C114 1.374(16) . ?
C121 C122 1.512(11) . ?
C122 C123 1.531(12) . ?
C123 C124 1.532(12) . ?
C131 C132 1.536(11) . ?
C132 C133 1.514(12) . ?
C133 C134 1.519(13) . ?
C141 C142 1.524(10) . ?
C142 C143 1.523(10) . ?
C143 C144 1.529(10) . ?
N2 C211 1.494(10) . ?
N2 C221 1.499(10) . ?
N2 C241 1.521(9) . ?
N2 C231 1.530(10) . ?
C211 C212 1.508(12) . ?
C212 C213 1.549(14) . ?
C213 C214 1.477(14) . ?
C221 C222 1.522(11) . ?
C222 C223 1.536(11) . ?
C223 C224 1.489(12) . ?
C231 C232 1.499(11) . ?
C232 C233 1.509(11) . ?
C233 C234 1.529(12) . ?
C241 C242 1.520(12) . ?
C242 C243 1.342(17) . ?
C242 C245 1.55(2) . ?
C243 C244 1.53(2) . ?
C245 C246 1.52(3) . ?
C1D Cl2D 1.720(9) . ?
C1D Cl1D 1.761(11) . ?
